data_4500318
loop_
_publ_author_name
'Tominaga, Masahide'
'Masu, Hyuma'
'Azumaya, Isao'

_publ_section_title
;
 Hydrogen-Bonding Networks of Adamantane-Based Bisphenol Molecules: Toward
 the Preparation of Molecular Crystals with Channels
;
_journal_issue 2
_journal_name_full 'Crystal Growth &amp; Design'
_journal_page_first 542
_journal_paper_doi 10.1021/cg101427k
_journal_volume 11
_journal_year 2011
_chemical_formula_sum 'C26 H32 O2'
_chemical_formula_weight 376.52
_chemical_name_systematic
; 
 ? 
;
_space_group_IT_number 15
_symmetry_cell_setting monoclinic
_symmetry_space_group_name_Hall '-C 2yc'
_symmetry_space_group_name_H-M 'C 1 2/c 1'
_atom_sites_solution_hydrogens geom
_atom_sites_solution_primary direct
_atom_sites_solution_secondary difmap
_audit_creation_method SHELXL-97
_cell_angle_alpha 90.00
_cell_angle_beta 98.029(2)
_cell_angle_gamma 90.00
_cell_formula_units_Z 4
_cell_length_a 8.136(2)
_cell_length_b 11.986(2)
_cell_length_c 21.178(4)
_cell_measurement_reflns_used 1817
_cell_measurement_temperature 150
_cell_measurement_theta_max 26.68
_cell_measurement_theta_min 3.05
_cell_volume 2045.0(7)
_computing_cell_refinement 'APEX2 (Bruker AXS, 2006)'
_computing_data_collection 'APEX2 '
_computing_data_reduction 'SAINT (Bruker AXS, 2004)'
_computing_molecular_graphics 'XSHEL (Bruker AXS,2002)'
_computing_publication_material 'XCIF (Bruker AXS, 2001)'
_computing_structure_refinement 'SHELXL-97 (Sheldrick, 1997)'
_computing_structure_solution 'SHELXS-97 (Sheldrick, 1997)'
_diffrn_ambient_temperature 150
_diffrn_detector_area_resol_mean 8.333
_diffrn_measured_fraction_theta_full 0.994
_diffrn_measured_fraction_theta_max 0.891
_diffrn_measurement_device_type 'Bruker APEXII CCD area detector'
_diffrn_measurement_method 'phi and omega scans'
_diffrn_radiation_monochromator graphite
_diffrn_radiation_source 'sealed tube'
_diffrn_radiation_type MoK\a
_diffrn_radiation_wavelength 0.71073
_diffrn_reflns_av_R_equivalents 0.0193
_diffrn_reflns_av_sigmaI/netI 0.0247
_diffrn_reflns_limit_h_max 9
_diffrn_reflns_limit_h_min -8
_diffrn_reflns_limit_k_max 15
_diffrn_reflns_limit_k_min -15
_diffrn_reflns_limit_l_max 16
_diffrn_reflns_limit_l_min -26
_diffrn_reflns_number 4910
_diffrn_reflns_theta_full 25.00
_diffrn_reflns_theta_max 27.27
_diffrn_reflns_theta_min 1.94
_exptl_absorpt_coefficient_mu 0.075
_exptl_absorpt_correction_T_max 0.9851
_exptl_absorpt_correction_T_min 0.9706
_exptl_absorpt_correction_type empirical
_exptl_absorpt_process_details
;
SADABS Sheldrick 1996
;
_exptl_crystal_colour colourless
_exptl_crystal_density_diffrn 1.223
_exptl_crystal_density_method 'not measured'
_exptl_crystal_description prismatic
_exptl_crystal_F_000 816
_exptl_crystal_size_max 0.40
_exptl_crystal_size_mid 0.20
_exptl_crystal_size_min 0.20
_refine_diff_density_max 0.247
_refine_diff_density_min -0.227
_refine_diff_density_rms 0.044
_refine_ls_extinction_method none
_refine_ls_goodness_of_fit_ref 1.060
_refine_ls_hydrogen_treatment constr
_refine_ls_matrix_type full
_refine_ls_number_parameters 131
_refine_ls_number_reflns 2060
_refine_ls_number_restraints 0
_refine_ls_restrained_S_all 1.060
_refine_ls_R_factor_all 0.0504
_refine_ls_R_factor_gt 0.0406
_refine_ls_shift/su_max 0.000
_refine_ls_shift/su_mean 0.000
_refine_ls_structure_factor_coef Fsqd
_refine_ls_weighting_details 'calc w=1/[\s^2^(Fo^2^)+(0.0532P)^2^+1.2532P] where P=(Fo^2^+2Fc^2^)/3'
_refine_ls_weighting_scheme calc
_refine_ls_wR_factor_gt 0.1049
_refine_ls_wR_factor_ref 0.1120
_reflns_number_gt 1675
_reflns_number_total 2060
_reflns_threshold_expression >2sigma
_cod_data_source_file cg101427k_si_001.cif
_cod_data_source_block a100621tom
_cod_depositor_comments
;
The following automatic conversions were performed:

'_symmetry_cell_setting' value 'Monoclinic' changed to 'monoclinic'
according to /home/saulius/struct/CIF-dictionaries/cif_core.dic
dictionary named 'cif_core.dic' version 2.4.1 from 2010-06-29.

Automatic conversion script
Id: cif_fix_values 1715 2011-07-08 13:25:40Z adriana 
;
_cod_original_cell_volume 2044.9(7)
_cod_original_sg_symbol_H-M 'C2/c  '
_cod_database_code 4500318

loop_
_symmetry_equiv_pos_as_xyz
'x, y, z'
'-x, y, -z+1/2'
'x+1/2, y+1/2, z'
'-x+1/2, y+1/2, -z+1/2'
'-x, -y, -z'
'x, -y, z-1/2'
'-x+1/2, -y+1/2, -z'
'x+1/2, -y+1/2, z-1/2'

loop_
_atom_site_label
_atom_site_type_symbol
_atom_site_fract_x
_atom_site_fract_y
_atom_site_fract_z
_atom_site_U_iso_or_equiv
_atom_site_adp_type
_atom_site_occupancy
_atom_site_symmetry_multiplicity
_atom_site_calc_flag
_atom_site_refinement_flags
C1 C -0.17352(16) 0.75597(13) 0.08942(7) 0.0274(3) Uani 1 1 d .
H1A H -0.2137 0.7963 0.0500 0.041 Uiso 1 1 calc R
H1B H -0.2093 0.7950 0.1258 0.041 Uiso 1 1 calc R
H1C H -0.2191 0.6802 0.0869 0.041 Uiso 1 1 calc R
C2 C 0.01305(16) 0.75042(11) 0.09783(6) 0.0195(3) Uani 1 1 d .
C3 C 0.09464(16) 0.67866(10) 0.06099(6) 0.0190(3) Uani 1 1 d .
C4 C 0.26741(16) 0.66927(10) 0.06981(6) 0.0193(3) Uani 1 1 d .
C5 C 0.35277(17) 0.58629(12) 0.03190(7) 0.0260(3) Uani 1 1 d .
H5A H 0.4732 0.5923 0.0438 0.039 Uiso 1 1 calc R
H5B H 0.3239 0.6020 -0.0137 0.039 Uiso 1 1 calc R
H5C H 0.3167 0.5107 0.0409 0.039 Uiso 1 1 calc R
C6 C 0.35728(16) 0.73764(11) 0.11523(6) 0.0196(3) Uani 1 1 d .
H6 H 0.4750 0.7331 0.1211 0.023 Uiso 1 1 calc R
C7 C 0.28145(16) 0.81290(10) 0.15267(6) 0.0181(3) Uani 1 1 d .
C8 C 0.10897(16) 0.81676(11) 0.14291(6) 0.0189(3) Uani 1 1 d .
H8 H 0.0543 0.8666 0.1680 0.023 Uiso 1 1 calc R
C9 C 0.28104(16) 0.96245(11) 0.23860(6) 0.0195(3) Uani 1 1 d .
H9A H 0.2080 1.0100 0.2084 0.023 Uiso 1 1 calc R
H9B H 0.2097 0.9153 0.2619 0.023 Uiso 1 1 calc R
C10 C 0.38698(15) 0.88722(10) 0.20108(6) 0.0176(3) Uani 1 1 d .
C11 C 0.5000 0.81494(15) 0.2500 0.0174(4) Uani 1 2 d S
H11A H 0.4299 0.7663 0.2730 0.021 Uiso 0.50 1 calc PR
H11B H 0.5701 0.7663 0.2270 0.021 Uiso 0.50 1 calc PR
C12 C 0.49800(16) 0.96366(11) 0.16624(6) 0.0193(3) Uani 1 1 d .
H12A H 0.5680 0.9174 0.1419 0.023 Uiso 1 1 calc R
H12B H 0.4273 1.0118 0.1356 0.023 Uiso 1 1 calc R
C13 C 0.60908(16) 1.03665(11) 0.21389(6) 0.0207(3) Uani 1 1 d .
H13 H 0.6807 1.0848 0.1904 0.025 Uiso 1 1 calc R
C14 C 0.5000 1.11053(15) 0.2500 0.0225(4) Uani 1 2 d S
H14A H 0.5708 1.1589 0.2804 0.027 Uiso 0.50 1 calc PR
H14B H 0.4292 1.1589 0.2196 0.027 Uiso 0.50 1 calc PR
O1 O -0.00390(11) 0.61530(8) 0.01609(4) 0.0263(3) Uani 1 1 d .
H1 H 0.0562 0.5820 -0.0071 0.039 Uiso 1 1 calc R

loop_
_atom_site_aniso_label
_atom_site_aniso_U_11
_atom_site_aniso_U_22
_atom_site_aniso_U_33
_atom_site_aniso_U_23
_atom_site_aniso_U_13
_atom_site_aniso_U_12
C1 0.0211(7) 0.0318(8) 0.0279(7) -0.0037(6) -0.0015(5) 0.0035(6)
C2 0.0201(7) 0.0208(7) 0.0173(6) 0.0045(5) 0.0013(5) 0.0017(5)
C3 0.0227(7) 0.0172(6) 0.0161(6) 0.0012(5) -0.0003(5) -0.0019(5)
C4 0.0240(7) 0.0176(6) 0.0169(6) 0.0017(5) 0.0050(5) 0.0013(5)
C5 0.0278(7) 0.0243(7) 0.0265(7) -0.0046(6) 0.0062(6) 0.0013(6)
C6 0.0180(6) 0.0211(7) 0.0198(6) 0.0008(5) 0.0038(5) 0.0007(5)
C7 0.0206(6) 0.0183(6) 0.0153(6) 0.0020(5) 0.0027(5) 0.0005(5)
C8 0.0211(6) 0.0198(7) 0.0161(6) 0.0008(5) 0.0037(5) 0.0034(5)
C9 0.0193(6) 0.0212(7) 0.0182(6) -0.0007(5) 0.0031(5) 0.0031(5)
C10 0.0181(6) 0.0183(6) 0.0165(6) -0.0008(5) 0.0034(5) 0.0006(5)
C11 0.0181(9) 0.0174(9) 0.0172(8) 0.000 0.0040(7) 0.000
C12 0.0217(7) 0.0198(7) 0.0167(6) 0.0012(5) 0.0035(5) 0.0016(5)
C13 0.0242(7) 0.0191(7) 0.0189(6) 0.0024(5) 0.0041(5) -0.0028(5)
C14 0.0288(10) 0.0168(9) 0.0214(9) 0.000 0.0020(7) 0.000
O1 0.0260(5) 0.0267(5) 0.0248(5) -0.0075(4) -0.0017(4) -0.0014(4)

loop_
_atom_type_symbol
_atom_type_description
_atom_type_scat_dispersion_real
_atom_type_scat_dispersion_imag
_atom_type_scat_source
C C 0.0033 0.0016 'International Tables Vol C Tables 4.2.6.8 and 6.1.1.4'
H H 0.0000 0.0000 'International Tables Vol C Tables 4.2.6.8 and 6.1.1.4'
O O 0.0106 0.0060 'International Tables Vol C Tables 4.2.6.8 and 6.1.1.4'

loop_
_geom_angle_atom_site_label_1
_geom_angle_atom_site_label_2
_geom_angle_atom_site_label_3
_geom_angle
_geom_angle_site_symmetry_1
_geom_angle_site_symmetry_3
C2 C1 H1A 109.5 . .
C2 C1 H1B 109.5 . .
H1A C1 H1B 109.5 . .
C2 C1 H1C 109.5 . .
H1A C1 H1C 109.5 . .
H1B C1 H1C 109.5 . .
C3 C2 C8 118.13(12) . .
C3 C2 C1 120.90(12) . .
C8 C2 C1 120.97(11) . .
O1 C3 C2 116.70(11) . .
O1 C3 C4 121.61(11) . .
C2 C3 C4 121.68(11) . .
C6 C4 C3 117.85(11) . .
C6 C4 C5 121.35(12) . .
C3 C4 C5 120.79(11) . .
C4 C5 H5A 109.5 . .
C4 C5 H5B 109.5 . .
H5A C5 H5B 109.5 . .
C4 C5 H5C 109.5 . .
H5A C5 H5C 109.5 . .
H5B C5 H5C 109.5 . .
C4 C6 C7 122.72(12) . .
C4 C6 H6 118.6 . .
C7 C6 H6 118.6 . .
C8 C7 C6 116.92(11) . .
C8 C7 C10 122.76(11) . .
C6 C7 C10 120.32(11) . .
C7 C8 C2 122.65(12) . .
C7 C8 H8 118.7 . .
C2 C8 H8 118.7 . .
C13 C9 C10 111.14(10) 2_655 .
C13 C9 H9A 109.4 2_655 .
C10 C9 H9A 109.4 . .
C13 C9 H9B 109.4 2_655 .
C10 C9 H9B 109.4 . .
H9A C9 H9B 108.0 . .
C7 C10 C9 112.61(10) . .
C7 C10 C12 109.66(10) . .
C9 C10 C12 107.79(10) . .
C7 C10 C11 110.35(10) . .
C9 C10 C11 107.73(9) . .
C12 C10 C11 108.59(9) . .
C10 C11 C10 112.05(14) 2_655 .
C10 C11 H11A 109.2 2_655 .
C10 C11 H11A 109.2 . .
C10 C11 H11B 109.2 2_655 .
C10 C11 H11B 109.2 . .
H11A C11 H11B 107.9 . .
C13 C12 C10 110.77(10) . .
C13 C12 H12A 109.5 . .
C10 C12 H12A 109.5 . .
C13 C12 H12B 109.5 . .
C10 C12 H12B 109.5 . .
H12A C12 H12B 108.1 . .
C12 C13 C14 109.24(10) . .
C12 C13 C9 109.71(10) . 2_655
C14 C13 C9 109.45(9) . 2_655
C12 C13 H13 109.5 . .
C14 C13 H13 109.5 . .
C9 C13 H13 109.5 2_655 .
C13 C14 C13 109.36(15) 2_655 .
C13 C14 H14A 109.8 2_655 .
C13 C14 H14A 109.8 . .
C13 C14 H14B 109.8 2_655 .
C13 C14 H14B 109.8 . .
H14A C14 H14B 108.2 . .
C3 O1 H1 109.5 . .

loop_
_geom_bond_atom_site_label_1
_geom_bond_atom_site_label_2
_geom_bond_distance
_geom_bond_site_symmetry_2
C1 C2 1.5049(18) .
C1 H1A 0.9800 .
C1 H1B 0.9800 .
C1 H1C 0.9800 .
C2 C3 1.3906(18) .
C2 C8 1.3944(18) .
C3 O1 1.3822(15) .
C3 C4 1.3965(18) .
C4 C6 1.3910(18) .
C4 C5 1.5074(18) .
C5 H5A 0.9800 .
C5 H5B 0.9800 .
C5 H5C 0.9800 .
C6 C7 1.3998(17) .
C6 H6 0.9500 .
C7 C8 1.3903(18) .
C7 C10 1.5284(17) .
C8 H8 0.9500 .
C9 C13 1.5333(18) 2_655
C9 C10 1.5423(17) .
C9 H9A 0.9900 .
C9 H9B 0.9900 .
C10 C12 1.5447(17) .
C10 C11 1.5502(15) .
C11 C10 1.5502(15) 2_655
C11 H11A 0.9900 .
C11 H11B 0.9900 .
C12 C13 1.5316(17) .
C12 H12A 0.9900 .
C12 H12B 0.9900 .
C13 C14 1.5317(17) .
C13 C9 1.5333(18) 2_655
C13 H13 1.0000 .
C14 C13 1.5317(17) 2_655
C14 H14A 0.9900 .
C14 H14B 0.9900 .
O1 H1 0.8400 .
